data_4311085
loop_
_publ_author_name
'Evgeny V. Dikarev'
'Bo Li'

_publ_section_title
;
 Rational Syntheses, Structure, and Properties of the First Bismuth(II)
 Carboxylate
;
_journal_name_full 'Inorganic Chemistry'
_journal_page_first 3461
_journal_page_last 3466
_journal_paper_doi 10.1021/ic049937h
_journal_volume 43
_journal_year 2004
_chemical_formula_moiety
;
 'Bi2 (O2 C C F3)4 ((C H3) C6 H5)'
;
_chemical_formula_sum 'C15 H8 Bi2 F12 O8'
_chemical_formula_weight 962.17
_chemical_melting_point ?
_chemical_name_systematic
; 
 Catena-(tetrakis(mu2-trifluoroacetateo-O,O')
 -di(bismuth(II,II))-toluene) 
;
_space_group_IT_number 15
_symmetry_cell_setting monoclinic
_symmetry_space_group_name_Hall '-C 2yc'
_symmetry_space_group_name_H-M 'C 1 2/c 1'
_atom_sites_solution_hydrogens geom
_atom_sites_solution_primary direct
_atom_sites_solution_secondary difmap
_audit_creation_method SHELXL-97
_cell_angle_alpha 90.00
_cell_angle_beta 90.4510(10)
_cell_angle_gamma 90.00
_cell_formula_units_Z 4
_cell_length_a 11.8730(9)
_cell_length_b 14.4229(10)
_cell_length_c 13.7818(10)
_cell_measurement_reflns_used 6416
_cell_measurement_temperature 173(2)
_cell_measurement_theta_max 28.18
_cell_measurement_theta_min 2.22
_cell_volume 2360.0(3)
_computing_cell_refinement 'SMART, SAINT'
_computing_data_collection SMART
_computing_data_reduction SAINT
_computing_molecular_graphics 'SHELXP-93 (Sheldrick, 1993)'
_computing_publication_material 'SHELXCIF-93 (Sheldrick, 1993)'
_computing_structure_refinement 'SHELXL-97 (Sheldrick, 1997)'
_computing_structure_solution 'SHELXS-97 (Sheldrick, 1990)'
_diffrn_ambient_temperature 173(2)
_diffrn_measured_fraction_theta_full 0.950
_diffrn_measured_fraction_theta_max 0.950
_diffrn_measurement_device_type 'Bruker SMART APEX CCD'
_diffrn_measurement_method '0.3 deg wide \w exposures'
_diffrn_radiation_monochromator graphite
_diffrn_radiation_source 'fine-focus sealed tube'
_diffrn_radiation_type MoK\a
_diffrn_radiation_wavelength 0.71073
_diffrn_reflns_av_R_equivalents 0.0209
_diffrn_reflns_av_sigmaI/netI 0.0223
_diffrn_reflns_limit_h_max 15
_diffrn_reflns_limit_h_min -15
_diffrn_reflns_limit_k_max 18
_diffrn_reflns_limit_k_min -18
_diffrn_reflns_limit_l_max 18
_diffrn_reflns_limit_l_min -18
_diffrn_reflns_number 10064
_diffrn_reflns_theta_full 28.23
_diffrn_reflns_theta_max 28.23
_diffrn_reflns_theta_min 2.22
_diffrn_standards_decay_% 0
_diffrn_standards_interval_count na
_diffrn_standards_interval_time na
_diffrn_standards_number 'none (area detector data)'
_exptl_absorpt_coefficient_mu 15.027
_exptl_absorpt_correction_T_max 0.2657
_exptl_absorpt_correction_T_min 0.1972
_exptl_absorpt_correction_type 'multi-scan (SADABS)'
_exptl_crystal_colour orange
_exptl_crystal_density_diffrn 2.708
_exptl_crystal_density_meas ?
_exptl_crystal_density_method .
_exptl_crystal_description block
_exptl_crystal_F_000 1744
_exptl_crystal_size_max 0.16
_exptl_crystal_size_mid 0.15
_exptl_crystal_size_min 0.12
_refine_diff_density_max 1.956
_refine_diff_density_min -2.001
_refine_diff_density_rms 0.158
_refine_ls_extinction_coef noref
_refine_ls_extinction_method none
_refine_ls_goodness_of_fit_ref 1.232
_refine_ls_hydrogen_treatment mixed
_refine_ls_matrix_type full
_refine_ls_number_parameters 196
_refine_ls_number_reflns 2779
_refine_ls_number_restraints 36
_refine_ls_restrained_S_all 1.247
_refine_ls_R_factor_all 0.0549
_refine_ls_R_factor_gt 0.0481
_refine_ls_shift/su_max 0.000
_refine_ls_shift/su_mean 0.000
_refine_ls_structure_factor_coef Fsqd
_refine_ls_weighting_details 'calc w=1/[\s^2^(Fo^2^)+(0.0024P)^2^+53.7534P] where P=(Fo^2^+2Fc^2^)/3'
_refine_ls_weighting_scheme calc
_refine_ls_wR_factor_gt 0.0881
_refine_ls_wR_factor_ref 0.0904
_reflns_number_gt 2489
_reflns_number_total 2779
_reflns_threshold_expression >2sigma(I)
_cod_data_source_file ic049937hsi20040114_042626_4.cif
_cod_data_source_block (2)
_cod_depositor_comments
;
The following automatic conversions were performed:

'_chemical_melting_point' value 'not measured' was changed to '?' -
the value is undefined or not given.

Automatic conversion script
Id: cif_fix_values 1569 2011-02-09 13:29:24Z adriana 
;
_cod_database_code 4311085

loop_
_symmetry_equiv_pos_as_xyz
'x, y, z'
'-x, y, -z+1/2'
'x+1/2, y+1/2, z'
'-x+1/2, y+1/2, -z+1/2'
'-x, -y, -z'
'x, -y, z-1/2'
'-x+1/2, -y+1/2, -z'
'x+1/2, -y+1/2, z-1/2'

loop_
_atom_site_label
_atom_site_type_symbol
_atom_site_fract_x
_atom_site_fract_y
_atom_site_fract_z
_atom_site_U_iso_or_equiv
_atom_site_adp_type
_atom_site_occupancy
_atom_site_symmetry_multiplicity
_atom_site_calc_flag
_atom_site_refinement_flags
_atom_site_disorder_assembly
_atom_site_disorder_group
Bi1 Bi 0.68406(3) 0.16473(2) 0.01305(3) 0.05043(13) Uani 1 1 d . . .
O1 O 0.7414(7) 0.1413(5) -0.1507(6) 0.068(2) Uani 1 1 d . A .
O2 O 0.5385(6) 0.2648(5) -0.0492(6) 0.066(2) Uani 1 1 d . B .
O3 O 0.6597(6) 0.2277(6) 0.1711(5) 0.064(2) Uani 1 1 d . . .
O4 O 0.8607(6) 0.1055(4) 0.0663(6) 0.0615(19) Uani 1 1 d . . .
C1 C 0.8006(9) 0.1970(8) -0.1968(8) 0.055(3) Uani 1 1 d . . .
C2 C 0.8219(10) 0.1695(10) -0.3047(9) 0.075(3) Uani 1 1 d D A 1
F1 F 0.9232(11) 0.1914(15) -0.3362(12) 0.058(4) Uiso 0.40 1 d PD A 1
F2 F 0.7442(15) 0.2068(14) -0.3613(12) 0.051(4) Uiso 0.40 1 d PD A 1
F3 F 0.817(2) 0.0739(9) -0.3150(16) 0.070(7) Uiso 0.40 1 d PD A 1
F1X F 0.890(2) 0.2396(17) -0.3392(18) 0.084(7) Uiso 0.30 1 d PD A 2
F2X F 0.7264(15) 0.171(2) -0.3463(19) 0.084(9) Uiso 0.30 1 d PD A 2
F3X F 0.891(3) 0.097(2) -0.306(3) 0.150(15) Uiso 0.30 1 d PD A 2
F1Y F 0.9314(12) 0.1541(17) -0.3175(16) 0.055(6) Uiso 0.30 1 d PD A 3
F2Y F 0.784(2) 0.2261(16) -0.3724(16) 0.079(9) Uiso 0.30 1 d PD A 3
F3Y F 0.785(2) 0.0788(11) -0.3243(19) 0.059(8) Uiso 0.30 1 d PD A 3
C3 C 0.5515(8) 0.3480(7) -0.0706(7) 0.050(2) Uani 1 1 d . . .
C4 C 0.4450(9) 0.3969(8) -0.1052(8) 0.060(3) Uani 1 1 d D B 1
F4 F 0.3793(18) 0.399(2) -0.0253(13) 0.056(7) Uiso 0.33 1 d PD B 1
F5 F 0.455(2) 0.4884(10) -0.127(2) 0.049(7) Uiso 0.33 1 d PD B 1
F6 F 0.391(2) 0.359(2) -0.1816(14) 0.056(8) Uiso 0.33 1 d PD B 1
F4X F 0.3564(18) 0.4053(19) -0.0477(17) 0.054(7) Uiso 0.33 1 d PD B 2
F5X F 0.467(2) 0.4768(12) -0.1500(17) 0.068(9) Uiso 0.33 1 d PD B 2
F6X F 0.415(2) 0.3411(17) -0.1824(15) 0.070(9) Uiso 0.33 1 d PD B 2
F4Y F 0.3601(16) 0.3749(14) -0.0459(14) 0.044(5) Uiso 0.33 1 d PD B 3
F5Y F 0.465(2) 0.4898(10) -0.0991(17) 0.065(8) Uiso 0.33 1 d PD B 3
F6Y F 0.410(3) 0.3764(19) -0.1947(12) 0.071(9) Uiso 0.33 1 d PD B 3
C6 C 0.4189(8) 0.0690(6) -0.0049(8) 0.049(2) Uani 1 1 d . . .
H6 H 0.3634 0.1164 -0.0084 0.059 Uiso 1 1 calc R C 1
C7 C 0.4699(8) 0.0377(7) -0.0889(8) 0.054(2) Uani 1 1 d . . .
H7 H 0.4491 0.0634 -0.1499 0.065 Uiso 1 1 calc R . .
C5 C 0.4484(8) 0.0316(6) 0.0838(8) 0.062(14) Uani 0.50 1 d P . 1
C8 C 0.389(2) 0.0673(17) 0.1637(16) 0.058(6) Uani 0.50 1 d P D 1
H8A H 0.4151 0.0370 0.2234 0.088 Uiso 0.50 1 calc PR D 1
H8B H 0.3081 0.0554 0.1547 0.088 Uiso 0.50 1 calc PR D 1
H8C H 0.4017 0.1343 0.1686 0.088 Uiso 0.50 1 calc PR D 1
C5X C 0.4484(8) 0.0316(6) 0.0838(8) 0.041(9) Uani 0.50 1 d P . 2
H5X H 0.4132 0.0529 0.1412 0.049 Uiso 0.50 1 calc PR . 2

loop_
_atom_site_aniso_label
_atom_site_aniso_U_11
_atom_site_aniso_U_22
_atom_site_aniso_U_33
_atom_site_aniso_U_23
_atom_site_aniso_U_13
_atom_site_aniso_U_12
Bi1 0.0518(2) 0.03112(17) 0.0687(2) -0.00159(17) 0.02002(16) -0.01595(15)
O1 0.080(5) 0.058(5) 0.066(5) -0.017(4) 0.024(4) -0.013(4)
O2 0.058(4) 0.042(4) 0.099(6) 0.008(4) 0.004(4) -0.015(3)
O3 0.066(5) 0.069(5) 0.059(5) 0.001(4) 0.026(4) -0.012(4)
O4 0.056(4) 0.037(4) 0.091(6) 0.011(4) 0.011(4) -0.010(3)
C1 0.046(5) 0.071(7) 0.049(6) 0.002(5) 0.010(5) 0.013(5)
C2 0.061(7) 0.100(10) 0.064(7) 0.013(7) 0.009(6) 0.017(7)
C3 0.058(6) 0.044(5) 0.048(5) 0.000(4) 0.018(4) -0.010(4)
C4 0.057(6) 0.060(7) 0.064(7) 0.008(5) 0.014(5) -0.009(5)
C6 0.038(5) 0.033(5) 0.077(7) 0.000(5) 0.006(5) -0.006(4)
C7 0.049(5) 0.040(5) 0.074(7) 0.001(5) 0.006(5) -0.010(4)
C5 0.04(2) 0.07(3) 0.07(3) -0.04(2) 0.00(2) -0.02(2)
C8 0.073(16) 0.058(13) 0.045(13) -0.003(10) 0.002(11) 0.007(11)
C5X 0.049(17) 0.016(11) 0.057(16) 0.021(12) 0.022(17) -0.002(13)

loop_
_atom_type_symbol
_atom_type_description
_atom_type_scat_dispersion_real
_atom_type_scat_dispersion_imag
_atom_type_scat_source
C C 0.0033 0.0016 'International Tables Vol C Tables 4.2.6.8 and 6.1.1.4'
H H 0.0000 0.0000 'International Tables Vol C Tables 4.2.6.8 and 6.1.1.4'
O O 0.0106 0.0060 'International Tables Vol C Tables 4.2.6.8 and 6.1.1.4'
F F 0.0171 0.0103 'International Tables Vol C Tables 4.2.6.8 and 6.1.1.4'
Bi Bi -4.1077 10.2566 'International Tables Vol C Tables 4.2.6.8 and 6.1.1.4'

loop_
_geom_angle_atom_site_label_1
_geom_angle_atom_site_label_2
_geom_angle_atom_site_label_3
_geom_angle
_geom_angle_site_symmetry_1
_geom_angle_site_symmetry_3
_geom_angle_publ_flag
O4 Bi1 O3 88.2(3) . . y
O4 Bi1 O1 89.0(3) . . y
O3 Bi1 O1 163.2(2) . . y
O4 Bi1 O2 163.0(2) . . y
O3 Bi1 O2 90.3(3) . . y
O1 Bi1 O2 87.6(3) . . y
O4 Bi1 Bi1 82.45(15) . 7_655 y
O3 Bi1 Bi1 82.01(18) . 7_655 y
O1 Bi1 Bi1 81.18(18) . 7_655 y
O2 Bi1 Bi1 80.56(16) . 7_655 y
O4 Bi1 C7 125.8(2) . . n
O3 Bi1 C7 119.0(3) . . n
O1 Bi1 C7 75.7(3) . . n
O2 Bi1 C7 69.3(2) . . n
Bi1 Bi1 C7 142.33(18) 7_655 . n
O4 Bi1 C6 133.0(2) . . n
O3 Bi1 C6 95.8(3) . . n
O1 Bi1 C6 98.2(3) . . n
O2 Bi1 C6 64.0(2) . . n
Bi1 Bi1 C6 144.49(16) 7_655 . n
C7 Bi1 C6 23.3(2) . . n
O4 Bi1 C5 114.7(2) . . n
O3 Bi1 C5 81.6(2) . . n
O1 Bi1 C5 114.6(2) . . n
O2 Bi1 C5 81.8(2) . . n
Bi1 Bi1 C5 155.71(16) 7_655 . n
C7 Bi1 C5 40.2(2) . . n
C6 Bi1 C5 22.7(2) . . n
C1 O1 Bi1 123.9(7) . . n
C3 O2 Bi1 125.0(7) . . n
C1 O3 Bi1 123.4(6) 7_655 . n
C3 O4 Bi1 124.1(6) 7_655 . n
O3 C1 O1 129.6(10) 7_655 . n
O3 C1 C2 115.7(10) 7_655 . n
O1 C1 C2 114.7(11) . . n
F2 C2 F1 110.1(16) . . n
F2 C2 F3 108.5(17) . . n
F1 C2 F3 103.9(16) . . n
F2 C2 C1 110.0(12) . . n
F1 C2 C1 114.0(13) . . n
F3 C2 C1 110.0(13) . . n
O4 C3 O2 128.0(10) 7_655 . n
O4 C3 C4 117.4(9) 7_655 . n
O2 C3 C4 114.7(9) . . n
F6 C4 F4 111.7(16) . . n
F6 C4 F5 104.8(18) . . n
F4 C4 F5 102.4(17) . . n
F6 C4 C3 116.7(17) . . n
F4 C4 C3 103.8(14) . . n
F5 C4 C3 116.6(15) . . n
C5 C6 C7 120.2(9) . . n
C5 C6 Bi1 82.4(6) . . n
C7 C6 Bi1 77.6(5) . . n
C6 C7 C5X 120.0(10) . 5_655 n
C6 C7 C5 120.0(10) . 5_655 n
C5X C7 C5 0.0(12) 5_655 5_655 n
C6 C7 Bi1 79.1(6) . . n
C5X C7 Bi1 81.3(6) 5_655 . n
C5 C7 Bi1 81.3(6) 5_655 . n
C6 C5 C7 119.8(10) . 5_655 n
C6 C5 C8 115.0(13) . . n
C7 C5 C8 125.1(14) 5_655 . n
C6 C5 Bi1 74.9(5) . . n
C7 C5 Bi1 81.5(5) 5_655 . n
C8 C5 Bi1 114.8(12) . . n

loop_
_geom_bond_atom_site_label_1
_geom_bond_atom_site_label_2
_geom_bond_distance
_geom_bond_site_symmetry_2
_geom_bond_publ_flag
Bi1 O4 2.375(7) . y
Bi1 O3 2.380(7) . y
Bi1 O1 2.387(7) . y
Bi1 O2 2.404(8) . y
Bi1 Bi1 2.9395(6) 7_655 y
Bi1 C7 3.427(10) . y
Bi1 C6 3.445(9) . y
Bi1 C5 3.537(9) . y
O1 C1 1.245(12) . n
O2 C3 1.245(11) . n
O3 C1 1.234(13) 7_655 n
O4 C3 1.240(11) 7_655 n
C1 O3 1.234(13) 7_655 n
C1 C2 1.562(15) . n
C2 F2 1.317(15) . n
C2 F1 1.320(15) . n
C2 F3 1.388(17) . n
C3 O4 1.240(11) 7_655 n
C3 C4 1.522(15) . n
C4 F6 1.344(16) . n
C4 F4 1.354(15) . n
C4 F5 1.359(16) . n
C6 C5 1.379(14) . n
C6 C7 1.386(14) . n
C7 C5X 1.394(13) 5_655 n
C7 C5 1.394(13) 5_655 n
C5 C7 1.394(13) 5_655 ?
C5 C8 1.41(2) . n
